data_7703154
loop_
_publ_author_name
'Yang, Hua'
'Meng, Yan-Xia'
'Tian, Hai-Quan'
'Li, Da-Cheng'
'Zeng, Su-Yuan'
'Song, You'
'Dou, Jian-Min'

_publ_section_title
;
 Investigating the effect of lanthanide radius and diamagnetic linkers on
 the framework of metallacrown complexes.
;
_journal_issue 6
_journal_name_full 'Dalton transactions (Cambridge, England : 2003)'
_journal_page_first 1955
_journal_page_last 1962
_journal_paper_doi 10.1039/c9dt04383g
_journal_volume 49
_journal_year 2020
_chemical_formula_sum 'C30 H72 Cu10 Fe2 La2 N34 O52'
_chemical_formula_weight 2766.14
_space_group_IT_number 2
_space_group_name_Hall '-P 1'
_space_group_name_H-M_alt 'P -1'
_symmetry_cell_setting triclinic
_symmetry_space_group_name_H-M 'P -1'
_atom_sites_solution_hydrogens geom
_atom_sites_solution_primary direct
_atom_sites_solution_secondary difmap
_audit_creation_method SHELXL-97
_audit_update_record
;
2017-09-08 deposited with the CCDC.	2020-01-03 downloaded from the CCDC.
;
_cell_angle_alpha 72.700(8)
_cell_angle_beta 86.548(7)
_cell_angle_gamma 74.311(9)
_cell_formula_units_Z 1
_cell_length_a 10.4309(11)
_cell_length_b 13.2702(15)
_cell_length_c 16.2883(13)
_cell_measurement_reflns_used 15745
_cell_measurement_temperature 293(2)
_cell_measurement_theta_max 26.3154
_cell_measurement_theta_min 0.8615
_cell_volume 2071.9(4)
_computing_structure_refinement 'SHELXL-97 (Sheldrick, 1997)'
_computing_structure_solution 'SHELXS-97 (Sheldrick, 1990)'
_diffrn_ambient_temperature 293(2)
_diffrn_measured_fraction_theta_full 0.994
_diffrn_measured_fraction_theta_max 0.994
_diffrn_measurement_device_type 'Xcalibur, Eos, Gemini'
_diffrn_measurement_method '\w scans'
_diffrn_radiation_monochromator graphite
_diffrn_radiation_source 'fine-focus sealed tube'
_diffrn_radiation_type MoK\a
_diffrn_radiation_wavelength 0.71073
_diffrn_reflns_av_R_equivalents 0.0461
_diffrn_reflns_av_sigmaI/netI 0.0813
_diffrn_reflns_limit_h_max 12
_diffrn_reflns_limit_h_min -10
_diffrn_reflns_limit_k_max 15
_diffrn_reflns_limit_k_min -15
_diffrn_reflns_limit_l_max 19
_diffrn_reflns_limit_l_min -19
_diffrn_reflns_number 13220
_diffrn_reflns_theta_full 25.02
_diffrn_reflns_theta_max 25.02
_diffrn_reflns_theta_min 2.83
_exptl_absorpt_coefficient_mu 3.973
_exptl_absorpt_correction_T_max 0.6471
_exptl_absorpt_correction_T_min 0.5515
_exptl_absorpt_correction_type multi-scan
_exptl_absorpt_process_details sadabs
_exptl_crystal_colour blue
_exptl_crystal_density_diffrn 2.217
_exptl_crystal_density_method 'not measured'
_exptl_crystal_description block
_exptl_crystal_F_000 1362
_exptl_crystal_size_max 0.17
_exptl_crystal_size_mid 0.15
_exptl_crystal_size_min 0.12
_refine_diff_density_max 1.637
_refine_diff_density_min -1.347
_refine_diff_density_rms 0.336
_refine_ls_extinction_method none
_refine_ls_goodness_of_fit_ref 1.104
_refine_ls_hydrogen_treatment constr
_refine_ls_matrix_type full
_refine_ls_number_parameters 586
_refine_ls_number_reflns 7279
_refine_ls_number_restraints 0
_refine_ls_restrained_S_all 1.104
_refine_ls_R_factor_all 0.0739
_refine_ls_R_factor_gt 0.0519
_refine_ls_shift/su_max 0.002
_refine_ls_shift/su_mean 0.000
_refine_ls_structure_factor_coef Fsqd
_refine_ls_weighting_details 'calc w=1/[\s^2^(Fo^2^)+(0.0725P)^2^+1.5940P] where P=(Fo^2^+2Fc^2^)/3'
_refine_ls_weighting_scheme calc
_refine_ls_wR_factor_gt 0.1328
_refine_ls_wR_factor_ref 0.1533
_reflns_number_gt 5663
_reflns_number_total 7279
_reflns_threshold_expression >2sigma(I)
_cod_data_source_file c9dt04383g2.cif
_cod_data_source_block exp_6325
_cod_depositor_comments
;
The following automatic conversions were performed:

data item '_symmetry_cell_setting' value 'Triclinic' was changed to
'triclinic' in accordance with the
/home/data/users/saulius/crontab/automatic-downloads/rss-feeds/RSC/lib/dictionaries/cif_core.dic
dictionary named 'cif_core.dic' version 2.4.2 last updated on
2011-04-26.

Automatic conversion script
Id: cif_fix_values 7556 2019-12-06 15:28:31Z antanas 

 Adding full bibliography for 7703149--7703156.cif.
;
_cod_original_sg_symbol_H-M 'P-1   '
_cod_database_code 7703154

loop_
_symmetry_equiv_pos_as_xyz
'x, y, z'
'-x, -y, -z'

loop_
_atom_site_label
_atom_site_type_symbol
_atom_site_fract_x
_atom_site_fract_y
_atom_site_fract_z
_atom_site_U_iso_or_equiv
_atom_site_adp_type
_atom_site_occupancy
_atom_site_symmetry_multiplicity
_atom_site_calc_flag
_atom_site_refinement_flags
La1 La 0.49949(4) 0.81300(3) 0.79442(3) 0.01202(14) Uani 1 1 d .
Cu1 Cu 0.78512(10) 0.72517(8) 0.64145(6) 0.0205(3) Uani 1 1 d .
Cu2 Cu 0.83491(10) 0.67064(8) 0.93117(6) 0.0193(3) Uani 1 1 d .
Cu3 Cu 0.45361(10) 0.87481(8) 1.02030(6) 0.0193(3) Uani 1 1 d .
Cu4 Cu 0.16352(10) 1.03416(8) 0.78975(6) 0.0219(3) Uani 1 1 d .
Cu5 Cu 0.35852(10) 0.92655(8) 0.55767(6) 0.0207(3) Uani 1 1 d .
Fe1 Fe 0.62224(12) 0.41456(10) 0.70775(8) 0.0216(3) Uani 1 1 d .
O1 O 0.9845(6) 0.6083(5) 0.8679(4) 0.0260(14) Uani 1 1 d .
O2 O 0.7434(5) 0.7369(4) 0.8186(3) 0.0196(13) Uani 1 1 d .
O3 O 0.6081(6) 0.8093(5) 1.0969(4) 0.0227(14) Uani 1 1 d .
O4 O 0.5733(5) 0.8278(5) 0.9354(3) 0.0208(13) Uani 1 1 d .
O5 O 0.1092(6) 1.0645(5) 0.8996(3) 0.0234(14) Uani 1 1 d .
O6 O 0.3205(5) 0.9305(5) 0.8540(3) 0.0213(13) Uani 1 1 d .
O7 O 0.1803(6) 1.0232(5) 0.5436(4) 0.0242(14) Uani 1 1 d .
O8 O 0.3497(5) 0.9360(4) 0.6732(3) 0.0208(13) Uani 1 1 d .
O9 O 0.7238(6) 0.7460(5) 0.5266(3) 0.0240(14) Uani 1 1 d .
O10 O 0.6194(6) 0.8321(4) 0.6496(3) 0.0205(13) Uani 1 1 d .
O11 O 0.6346(7) 0.5179(5) 0.5306(4) 0.0375(18) Uani 1 1 d .
O12 O 0.2894(6) 0.7435(5) 0.7797(5) 0.0391(18) Uani 1 1 d .
O13 O 0.4784(6) 0.6544(5) 0.9229(4) 0.0297(15) Uani 1 1 d .
O14 O 0.7720(8) 0.5028(6) 0.9537(5) 0.056(2) Uani 1 1 d .
O15 O 0.5519(6) 0.9950(5) 0.7632(4) 0.0252(14) Uani 1 1 d .
O16 O 0.9458(6) 0.8614(5) 0.6094(4) 0.0349(17) Uani 1 1 d .
H16C H 0.9111 0.8969 0.5598 0.042 Uiso 1 1 d R
H16D H 1.0292 0.8378 0.6042 0.042 Uiso 1 1 d R
O17 O 0.8436(6) 0.9216(5) 0.7518(4) 0.0320(16) Uani 1 1 d .
H17C H 0.9147 0.9093 0.7802 0.038 Uiso 1 1 d R
H17D H 0.8327 0.8604 0.7516 0.038 Uiso 1 1 d R
O18 O 0.9174(7) 0.2105(5) 0.9728(4) 0.0391(17) Uani 1 1 d .
H18C H 0.9665 0.1680 0.9466 0.047 Uiso 1 1 d R
H18D H 0.8393 0.2326 0.9507 0.047 Uiso 1 1 d R
O19 O 0.3230(6) 1.1614(5) 0.7557(4) 0.0307(15) Uani 1 1 d .
H19C H 0.3446 1.1811 0.7969 0.037 Uiso 1 1 d R
H19D H 0.3189 1.0955 0.7756 0.037 Uiso 1 1 d R
O20 O 0.0725(18) 0.549(2) 0.4749(14) 0.327(18) Uani 1 1 d .
H20C H 0.0177 0.5928 0.4352 0.392 Uiso 1 1 d R
H20D H 0.1512 0.5437 0.4561 0.392 Uiso 1 1 d R
O21 O 0.0719(6) 0.8640(5) 0.8437(4) 0.0367(17) Uani 1 1 d .
H21C H 0.0626 0.8386 0.8975 0.044 Uiso 1 1 d R
H21D H 0.1415 0.8870 0.8363 0.044 Uiso 1 1 d R
O22 O 0.8356(8) 0.6734(7) 0.3899(5) 0.065(2) Uani 1 1 d .
H22B H 0.8272 0.7258 0.4114 0.079 Uiso 1 1 d R
H22C H 0.8457 0.6962 0.3360 0.079 Uiso 1 1 d R
O23 O 0.2301(7) 0.7742(6) 0.6047(5) 0.0426(18) Uani 1 1 d .
O24 O 0.3822(8) 0.6756(6) 0.5381(5) 0.055(2) Uani 1 1 d .
O25 O 0.1776(8) 0.6761(6) 0.5296(5) 0.049(2) Uani 1 1 d .
O26 O 0.3329(8) 0.5253(6) 0.8823(5) 0.060(2) Uani 1 1 d .
H26C H 0.2992 0.5208 0.9317 0.072 Uiso 1 1 d R
H26D H 0.3174 0.5926 0.8538 0.072 Uiso 1 1 d R
C1 C 1.0316(8) 0.5880(7) 0.7251(5) 0.022(2) Uani 1 1 d .
H1A H 1.0681 0.5095 0.7485 0.027 Uiso 1 1 calc R
H1B H 1.1052 0.6216 0.7138 0.027 Uiso 1 1 calc R
C2 C 0.9429(8) 0.6304(6) 0.7889(5) 0.0194(19) Uani 1 1 d .
C3 C 0.8240(8) 0.6797(7) 1.1056(5) 0.024(2) Uani 1 1 d .
H3A H 0.8666 0.7209 1.1303 0.028 Uiso 1 1 calc R
H3B H 0.8015 0.6226 1.1524 0.028 Uiso 1 1 calc R
C4 C 0.6997(8) 0.7540(7) 1.0588(5) 0.0204(19) Uani 1 1 d .
C5 C 0.1968(8) 1.0123(7) 1.0449(5) 0.0219(19) Uani 1 1 d .
H5A H 0.1712 1.0884 1.0446 0.026 Uiso 1 1 calc R
H5B H 0.1288 0.9784 1.0745 0.026 Uiso 1 1 calc R
C6 C 0.2047(9) 1.0068(6) 0.9545(5) 0.0210(19) Uani 1 1 d .
C7 C 0.0139(9) 1.1169(7) 0.6275(5) 0.023(2) Uani 1 1 d .
H7A H -0.0022 1.1851 0.5813 0.028 Uiso 1 1 calc R
H7B H -0.0553 1.0818 0.6243 0.028 Uiso 1 1 calc R
C8 C 0.1474(9) 1.0438(6) 0.6170(5) 0.0207(19) Uani 1 1 d .
C9 C 0.5264(8) 0.8394(7) 0.4335(5) 0.022(2) Uani 1 1 d .
H9A H 0.5747 0.8747 0.3857 0.027 Uiso 1 1 calc R
H9B H 0.5164 0.7732 0.4240 0.027 Uiso 1 1 calc R
C10 C 0.6037(8) 0.8110(6) 0.5171(5) 0.0183(18) Uani 1 1 d .
C11 C 0.5810(9) 0.5514(8) 0.7349(6) 0.028(2) Uani 1 1 d .
C12 C 0.4331(10) 0.4229(8) 0.7003(6) 0.031(2) Uani 1 1 d .
C13 C 0.6646(8) 0.2667(7) 0.7025(6) 0.024(2) Uani 1 1 d .
C14 C 0.6088(10) 0.3513(8) 0.8309(6) 0.033(2) Uani 1 1 d .
C15 C 0.8085(11) 0.3905(7) 0.7345(6) 0.028(2) Uani 1 1 d .
N1 N 0.9580(7) 0.6116(6) 0.6434(4) 0.0226(16) Uani 1 1 d .
H1C H 0.9420 0.5500 0.6391 0.027 Uiso 1 1 calc R
H1D H 1.0072 0.6363 0.5984 0.027 Uiso 1 1 calc R
N2 N 0.8256(7) 0.6920(6) 0.7602(4) 0.0214(16) Uani 1 1 d .
N3 N 0.9182(7) 0.6289(6) 1.0485(4) 0.0237(17) Uani 1 1 d .
H3C H 0.9405 0.5557 1.0709 0.028 Uiso 1 1 calc R
H3D H 0.9930 0.6514 1.0444 0.028 Uiso 1 1 calc R
N4 N 0.6906(7) 0.7564(6) 0.9793(4) 0.0221(16) Uani 1 1 d .
N5 N 0.3270(7) 0.9558(6) 1.0921(4) 0.0230(17) Uani 1 1 d .
H5C H 0.3144 0.9083 1.1424 0.028 Uiso 1 1 calc R
H5D H 0.3620 1.0053 1.1035 0.028 Uiso 1 1 calc R
N6 N 0.3114(7) 0.9394(6) 0.9369(4) 0.0200(16) Uani 1 1 d .
N7 N 0.0096(7) 1.1396(6) 0.7117(5) 0.0299(19) Uani 1 1 d .
H7C H -0.0680 1.1330 0.7371 0.036 Uiso 1 1 calc R
H7D H 0.0139 1.2088 0.7033 0.036 Uiso 1 1 calc R
N8 N 0.2245(7) 1.0022(5) 0.6844(4) 0.0198(16) Uani 1 1 d .
N9 N 0.3923(7) 0.9145(6) 0.4382(4) 0.0260(18) Uani 1 1 d .
H9C H 0.3292 0.8889 0.4223 0.031 Uiso 1 1 calc R
H9D H 0.3878 0.9813 0.4014 0.031 Uiso 1 1 calc R
N10 N 0.5444(7) 0.8556(5) 0.5738(4) 0.0194(16) Uani 1 1 d .
N11 N 0.5561(8) 0.6317(7) 0.7535(5) 0.0309(19) Uani 1 1 d .
N12 N 0.6323(7) 0.4731(6) 0.6033(5) 0.0256(17) Uani 1 1 d .
N13 N 0.3229(9) 0.4267(7) 0.6938(6) 0.047(3) Uani 1 1 d .
N14 N 0.6904(8) 0.1747(6) 0.7038(5) 0.0321(19) Uani 1 1 d .
N15 N 0.6051(9) 0.3137(7) 0.9059(5) 0.039(2) Uani 1 1 d .
N16 N 0.9196(9) 0.3746(7) 0.7507(6) 0.041(2) Uani 1 1 d .
N17 N 0.2652(9) 0.7070(7) 0.5566(6) 0.041(2) Uani 1 1 d .

loop_
_atom_site_aniso_label
_atom_site_aniso_U_11
_atom_site_aniso_U_22
_atom_site_aniso_U_33
_atom_site_aniso_U_23
_atom_site_aniso_U_13
_atom_site_aniso_U_12
La1 0.0137(3) 0.0115(2) 0.0079(2) -0.00259(17) -0.00020(17) 0.00136(18)
Cu1 0.0215(6) 0.0221(6) 0.0132(5) -0.0048(4) 0.0003(4) 0.0013(4)
Cu2 0.0192(6) 0.0209(5) 0.0129(5) -0.0038(4) -0.0010(4) 0.0017(4)
Cu3 0.0201(6) 0.0209(6) 0.0138(5) -0.0056(4) -0.0011(4) 0.0008(4)
Cu4 0.0189(6) 0.0264(6) 0.0156(5) -0.0071(4) -0.0016(4) 0.0031(4)
Cu5 0.0218(6) 0.0228(6) 0.0139(5) -0.0058(4) -0.0023(4) 0.0012(4)
Fe1 0.0251(7) 0.0188(7) 0.0200(7) -0.0068(5) 0.0027(5) -0.0034(5)
O1 0.024(3) 0.026(3) 0.017(3) -0.002(3) -0.002(2) 0.007(3)
O2 0.018(3) 0.022(3) 0.014(3) -0.007(2) 0.004(2) 0.003(2)
O3 0.023(3) 0.026(3) 0.019(3) -0.009(3) -0.002(2) -0.004(3)
O4 0.020(3) 0.023(3) 0.016(3) -0.006(2) -0.005(2) 0.002(2)
O5 0.021(3) 0.028(3) 0.016(3) -0.004(3) -0.001(2) 0.000(3)
O6 0.020(3) 0.026(3) 0.012(3) -0.007(2) 0.000(2) 0.005(3)
O7 0.026(4) 0.030(3) 0.015(3) -0.012(3) -0.002(2) 0.001(3)
O8 0.020(3) 0.020(3) 0.017(3) -0.005(2) -0.003(2) 0.005(2)
O9 0.024(3) 0.033(4) 0.012(3) -0.009(3) 0.001(2) -0.001(3)
O10 0.024(3) 0.022(3) 0.011(3) -0.003(2) -0.007(2) 0.000(3)
O11 0.052(5) 0.038(4) 0.016(4) -0.001(3) 0.004(3) -0.011(3)
O12 0.027(4) 0.031(4) 0.055(5) -0.011(3) 0.004(3) -0.006(3)
O13 0.033(4) 0.028(4) 0.025(3) 0.000(3) -0.001(3) -0.010(3)
O14 0.066(6) 0.044(5) 0.054(5) -0.004(4) -0.003(4) -0.019(4)
O15 0.036(4) 0.021(3) 0.016(3) 0.000(2) -0.001(3) -0.008(3)
O16 0.030(4) 0.043(4) 0.017(3) 0.003(3) -0.008(3) 0.002(3)
O17 0.029(4) 0.025(3) 0.037(4) -0.005(3) -0.008(3) -0.003(3)
O18 0.033(4) 0.039(4) 0.044(4) -0.012(3) -0.002(3) -0.006(3)
O19 0.048(4) 0.028(3) 0.019(3) -0.010(3) 0.000(3) -0.011(3)
O20 0.121(17) 0.55(5) 0.21(2) -0.02(3) 0.020(15) -0.02(2)
O21 0.031(4) 0.044(4) 0.034(4) -0.012(3) 0.003(3) -0.008(3)
O22 0.069(6) 0.091(7) 0.052(5) -0.044(5) 0.028(4) -0.025(5)
O23 0.038(4) 0.031(4) 0.056(5) -0.016(4) -0.004(3) 0.000(3)
O24 0.040(5) 0.051(5) 0.072(6) -0.019(4) 0.017(4) -0.013(4)
O25 0.044(5) 0.054(5) 0.054(5) -0.021(4) -0.008(4) -0.014(4)
O26 0.074(6) 0.048(5) 0.057(5) -0.005(4) 0.018(4) -0.029(5)
C1 0.013(4) 0.025(5) 0.021(5) -0.004(4) -0.001(3) 0.004(4)
C2 0.022(5) 0.012(4) 0.018(4) 0.000(3) 0.002(3) 0.001(3)
C3 0.023(5) 0.032(5) 0.011(4) -0.001(4) -0.005(3) -0.004(4)
C4 0.022(5) 0.020(4) 0.019(5) -0.005(4) 0.000(4) -0.007(4)
C5 0.016(5) 0.028(5) 0.023(5) -0.012(4) -0.001(3) -0.002(4)
C6 0.026(5) 0.015(4) 0.020(5) -0.006(3) 0.001(4) 0.000(4)
C7 0.026(5) 0.026(5) 0.014(4) -0.005(4) -0.005(3) -0.001(4)
C8 0.030(5) 0.013(4) 0.015(4) 0.003(3) 0.001(4) -0.006(4)
C9 0.019(5) 0.026(5) 0.017(4) -0.007(4) 0.002(3) 0.003(4)
C10 0.027(5) 0.011(4) 0.015(4) -0.002(3) 0.003(3) -0.002(4)
C11 0.026(5) 0.026(5) 0.029(5) -0.009(4) 0.004(4) -0.002(4)
C12 0.040(7) 0.027(5) 0.021(5) -0.002(4) 0.004(4) -0.006(4)
C13 0.017(5) 0.022(5) 0.026(5) -0.004(4) -0.004(4) 0.004(4)
C14 0.037(6) 0.032(5) 0.036(6) -0.012(5) 0.008(4) -0.019(5)
C15 0.047(7) 0.023(5) 0.019(5) -0.009(4) 0.000(4) -0.012(4)
N1 0.026(4) 0.023(4) 0.017(4) -0.007(3) 0.003(3) -0.001(3)
N2 0.024(4) 0.023(4) 0.014(4) -0.005(3) 0.006(3) -0.003(3)
N3 0.022(4) 0.022(4) 0.020(4) -0.003(3) -0.002(3) 0.003(3)
N4 0.022(4) 0.020(4) 0.018(4) -0.004(3) 0.000(3) 0.004(3)
N5 0.022(4) 0.024(4) 0.016(4) 0.000(3) 0.002(3) -0.002(3)
N6 0.019(4) 0.026(4) 0.014(4) -0.006(3) -0.001(3) -0.004(3)
N7 0.024(4) 0.036(5) 0.025(4) -0.010(3) -0.002(3) 0.002(3)
N8 0.015(4) 0.023(4) 0.018(4) -0.013(3) 0.002(3) 0.007(3)
N9 0.031(5) 0.027(4) 0.016(4) -0.007(3) -0.002(3) 0.000(3)
N10 0.024(4) 0.017(4) 0.013(4) -0.003(3) 0.000(3) 0.000(3)
N11 0.029(5) 0.037(5) 0.030(5) -0.015(4) 0.014(3) -0.012(4)
N12 0.026(4) 0.022(4) 0.029(5) -0.008(3) -0.002(3) -0.006(3)
N13 0.023(5) 0.043(6) 0.054(6) 0.003(4) 0.007(4) 0.003(4)
N14 0.027(5) 0.026(5) 0.041(5) -0.008(4) 0.000(4) -0.005(4)
N15 0.064(6) 0.034(5) 0.023(5) -0.003(4) 0.007(4) -0.025(4)
N16 0.036(6) 0.043(5) 0.046(6) -0.013(4) -0.007(4) -0.011(4)
N17 0.041(6) 0.026(5) 0.047(6) 0.001(4) -0.001(4) -0.004(4)

loop_
_atom_type_symbol
_atom_type_description
_atom_type_scat_dispersion_real
_atom_type_scat_dispersion_imag
_atom_type_scat_source
C C 0.0033 0.0016 'International Tables Vol C Tables 4.2.6.8 and 6.1.1.4'
H H 0.0000 0.0000 'International Tables Vol C Tables 4.2.6.8 and 6.1.1.4'
O O 0.0106 0.0060 'International Tables Vol C Tables 4.2.6.8 and 6.1.1.4'
Fe Fe 0.3463 0.8444 'International Tables Vol C Tables 4.2.6.8 and 6.1.1.4'
Cu Cu 0.3201 1.2651 'International Tables Vol C Tables 4.2.6.8 and 6.1.1.4'
La La -0.2871 2.4523 'International Tables Vol C Tables 4.2.6.8 and 6.1.1.4'
N N 0.0061 0.0033 'International Tables Vol C Tables 4.2.6.8 and 6.1.1.4'

loop_
_geom_angle_atom_site_label_1
_geom_angle_atom_site_label_2
_geom_angle_atom_site_label_3
_geom_angle
O6 La1 O8 73.09(18)
O6 La1 O2 136.16(19)
O8 La1 O2 136.15(18)
O6 La1 O15 72.8(2)
O8 La1 O15 74.74(19)
O2 La1 O15 84.19(19)
O6 La1 O13 87.7(2)
O8 La1 O13 134.08(19)
O2 La1 O13 85.97(18)
O15 La1 O13 139.1(2)
O6 La1 O4 68.97(18)
O8 La1 O4 135.44(19)
O2 La1 O4 68.67(18)
O15 La1 O4 72.47(18)
O13 La1 O4 66.96(19)
O6 La1 O10 135.71(17)
O8 La1 O10 68.39(18)
O2 La1 O10 69.52(17)
O15 La1 O10 76.62(19)
O13 La1 O10 135.3(2)
O4 La1 O10 129.65(18)
O6 La1 N11 141.1(2)
O8 La1 N11 100.6(2)
O2 La1 N11 74.8(2)
O15 La1 N11 143.9(2)
O13 La1 N11 69.0(2)
O4 La1 N11 123.6(2)
O10 La1 N11 68.7(2)
O6 La1 O12 76.7(2)
O8 La1 O12 67.25(19)
O2 La1 O12 138.3(2)
O15 La1 O12 136.64(19)
O13 La1 O12 67.9(2)
O4 La1 O12 123.2(2)
O10 La1 O12 106.6(2)
N11 La1 O12 65.9(2)
N2 Cu1 O9 171.1(3)
N2 Cu1 O10 92.0(3)
O9 Cu1 O10 85.6(2)
N2 Cu1 N1 83.4(3)
O9 Cu1 N1 98.8(3)
O10 Cu1 N1 175.4(3)
N4 Cu2 O1 169.6(3)
N4 Cu2 O2 89.2(3)
O1 Cu2 O2 85.1(2)
N4 Cu2 N3 83.4(3)
O1 Cu2 N3 101.2(3)
O2 Cu2 N3 170.1(3)
N4 Cu2 O14 102.7(3)
O1 Cu2 O14 86.2(3)
O2 Cu2 O14 92.7(3)
N3 Cu2 O14 95.3(3)
N6 Cu3 O4 90.8(3)
N6 Cu3 O3 175.2(3)
O4 Cu3 O3 84.6(2)
N6 Cu3 N5 83.7(3)
O4 Cu3 N5 167.9(3)
O3 Cu3 N5 100.5(3)
N8 Cu4 O6 92.3(3)
N8 Cu4 O5 177.5(3)
O6 Cu4 O5 85.3(2)
N8 Cu4 N7 81.8(3)
O6 Cu4 N7 174.1(3)
O5 Cu4 N7 100.5(3)
N8 Cu4 H19D 82.9
O6 Cu4 H19D 67.4
O5 Cu4 H19D 95.4
N7 Cu4 H19D 110.7
N8 Cu4 H21D 89.6
O6 Cu4 H21D 67.2
O5 Cu4 H21D 90.4
N7 Cu4 H21D 113.4
H19D Cu4 H21D 133.6
N10 Cu5 O8 90.2(3)
N10 Cu5 O7 168.6(3)
O8 Cu5 O7 85.3(2)
N10 Cu5 N9 83.1(3)
O8 Cu5 N9 172.8(3)
O7 Cu5 N9 100.9(3)
N12 Fe1 C13 96.6(4)
N12 Fe1 C11 93.5(4)
C13 Fe1 C11 169.8(4)
N12 Fe1 C15 95.7(4)
C13 Fe1 C15 87.9(4)
C11 Fe1 C15 90.0(4)
N12 Fe1 C14 177.9(4)
C13 Fe1 C14 85.5(4)
C11 Fe1 C14 84.4(4)
C15 Fe1 C14 84.3(4)
N12 Fe1 C12 93.7(4)
C13 Fe1 C12 89.1(4)
C11 Fe1 C12 91.3(4)
C15 Fe1 C12 170.4(4)
C14 Fe1 C12 86.4(4)
C2 O1 Cu2 107.4(5)
N2 O2 Cu2 106.9(4)
N2 O2 La1 122.4(4)
Cu2 O2 La1 125.5(3)
C4 O3 Cu3 107.7(5)
N4 O4 Cu3 107.4(4)
N4 O4 La1 121.4(5)
Cu3 O4 La1 124.6(3)
C6 O5 Cu4 106.7(5)
N6 O6 Cu4 107.1(4)
N6 O6 La1 127.8(4)
Cu4 O6 La1 125.1(3)
C8 O7 Cu5 107.6(5)
N8 O8 Cu5 108.6(4)
N8 O8 La1 123.0(4)
Cu5 O8 La1 126.1(3)
C10 O9 Cu1 107.1(5)
N10 O10 Cu1 106.9(5)
N10 O10 La1 119.1(4)
Cu1 O10 La1 119.7(2)
H16C O16 H16D 108.5
H17C O17 H17D 108.2
H18C O18 H18D 108.6
H19C O19 H19D 108.0
H20C O20 H20D 108.9
H21C O21 H21D 108.0
H22B O22 H22C 109.2
H26C O26 H26D 108.5
C2 C1 N1 111.1(7)
C2 C1 H1A 109.4
N1 C1 H1A 109.4
C2 C1 H1B 109.4
N1 C1 H1B 109.4
H1A C1 H1B 108.0
N2 C2 O1 123.5(8)
N2 C2 C1 115.7(7)
O1 C2 C1 120.8(7)
N3 C3 C4 111.9(7)
N3 C3 H3A 109.2
C4 C3 H3A 109.2
N3 C3 H3B 109.2
C4 C3 H3B 109.2
H3A C3 H3B 107.9
O3 C4 N4 123.6(8)
O3 C4 C3 121.0(8)
N4 C4 C3 115.3(8)
N5 C5 C6 111.4(7)
N5 C5 H5A 109.3
C6 C5 H5A 109.3
N5 C5 H5B 109.3
C6 C5 H5B 109.3
H5A C5 H5B 108.0
O5 C6 N6 123.9(8)
O5 C6 C5 120.7(8)
N6 C6 C5 115.4(7)
N7 C7 C8 109.9(6)
N7 C7 H7A 109.7
C8 C7 H7A 109.7
N7 C7 H7B 109.7
C8 C7 H7B 109.7
H7A C7 H7B 108.2
N8 C8 O7 123.2(8)
N8 C8 C7 115.9(8)
O7 C8 C7 120.9(7)
N9 C9 C10 109.4(7)
N9 C9 H9A 109.8
C10 C9 H9A 109.8
N9 C9 H9B 109.8
C10 C9 H9B 109.8
H9A C9 H9B 108.2
N10 C10 O9 124.4(8)
N10 C10 C9 116.1(7)
O9 C10 C9 119.5(7)
N11 C11 Fe1 178.1(8)
N13 C12 Fe1 178.0(10)
N14 C13 Fe1 176.6(8)
N15 C14 Fe1 177.6(9)
N16 C15 Fe1 179.0(8)
C1 N1 Cu1 109.2(5)
C1 N1 H1C 109.8
Cu1 N1 H1C 109.8
C1 N1 H1D 109.8
Cu1 N1 H1D 109.8
H1C N1 H1D 108.3
C2 N2 O2 116.3(7)
C2 N2 Cu1 118.3(6)
O2 N2 Cu1 125.1(5)
C3 N3 Cu2 110.1(5)
C3 N3 H3C 109.6
Cu2 N3 H3C 109.6
C3 N3 H3D 109.6
Cu2 N3 H3D 109.6
H3C N3 H3D 108.2
C4 N4 O4 114.8(7)
C4 N4 Cu2 119.0(6)
O4 N4 Cu2 126.1(5)
C5 N5 Cu3 109.8(5)
C5 N5 H5C 109.7
Cu3 N5 H5C 109.7
C5 N5 H5D 109.7
Cu3 N5 H5D 109.7
H5C N5 H5D 108.2
C6 N6 O6 116.9(6)
C6 N6 Cu3 118.6(6)
O6 N6 Cu3 124.0(5)
C7 N7 Cu4 110.8(5)
C7 N7 H7C 109.5
Cu4 N7 H7C 109.5
C7 N7 H7D 109.5
Cu4 N7 H7D 109.5
H7C N7 H7D 108.1
C8 N8 O8 115.2(7)
C8 N8 Cu4 119.7(6)
O8 N8 Cu4 125.1(5)
C9 N9 Cu5 110.8(5)
C9 N9 H9C 109.5
Cu5 N9 H9C 109.5
C9 N9 H9D 109.5
Cu5 N9 H9D 109.5
H9C N9 H9D 108.1
C10 N10 O10 115.5(7)
C10 N10 Cu5 118.3(6)
O10 N10 Cu5 125.4(5)
C11 N11 La1 179.6(8)
O11 N12 Fe1 176.9(8)
O24 N17 O25 120.1(10)
O24 N17 O23 120.8(10)
O25 N17 O23 119.1(9)

loop_
_geom_bond_atom_site_label_1
_geom_bond_atom_site_label_2
_geom_bond_distance
La1 O6 2.442(6)
La1 O8 2.466(5)
La1 O2 2.478(5)
La1 O15 2.518(6)
La1 O13 2.536(5)
La1 O4 2.543(6)
La1 O10 2.580(6)
La1 N11 2.592(9)
La1 O12 2.645(7)
Cu1 N2 1.898(7)
Cu1 O9 1.931(6)
Cu1 O10 1.944(6)
Cu1 N1 2.008(7)
Cu2 N4 1.907(7)
Cu2 O1 1.949(6)
Cu2 O2 1.961(5)
Cu2 N3 2.006(7)
Cu2 O14 2.409(8)
Cu3 N6 1.908(7)
Cu3 O4 1.935(6)
Cu3 O3 1.936(6)
Cu3 N5 2.015(7)
Cu4 N8 1.919(7)
Cu4 O6 1.950(5)
Cu4 O5 1.966(6)
Cu4 N7 2.031(7)
Cu4 H19D 1.9746
Cu4 H21D 1.9447
Cu5 N10 1.908(7)
Cu5 O8 1.918(6)
Cu5 O7 1.934(6)
Cu5 N9 2.003(7)
Fe1 N12 1.656(7)
Fe1 C13 1.919(9)
Fe1 C11 1.925(10)
Fe1 C15 1.936(11)
Fe1 C14 1.944(10)
Fe1 C12 1.955(11)
O1 C2 1.305(10)
O2 N2 1.399(9)
O3 C4 1.288(11)
O4 N4 1.408(8)
O5 C6 1.290(10)
O6 N6 1.387(9)
O7 C8 1.310(10)
O8 N8 1.399(9)
O9 C10 1.303(10)
O10 N10 1.410(8)
O11 N12 1.159(9)
O16 H16C 0.8501
O16 H16D 0.8501
O17 H17C 0.8497
O17 H17D 0.8501
O18 H18C 0.8502
O18 H18D 0.8499
O19 H19C 0.8502
O19 H19D 0.8501
O20 H20C 0.8500
O20 H20D 0.8502
O21 H21C 0.8500
O21 H21D 0.8501
O22 H22B 0.8499
O22 H22C 0.8500
O23 N17 1.322(12)
O24 N17 1.229(11)
O25 N17 1.247(11)
O26 H26C 0.8501
O26 H26D 0.8501
C1 C2 1.485(12)
C1 N1 1.484(10)
C1 H1A 0.9700
C1 H1B 0.9700
C2 N2 1.298(10)
C3 N3 1.480(11)
C3 C4 1.488(11)
C3 H3A 0.9700
C3 H3B 0.9700
C4 N4 1.294(11)
C5 N5 1.494(10)
C5 C6 1.493(12)
C5 H5A 0.9700
C5 H5B 0.9700
C6 N6 1.302(11)
C7 N7 1.485(11)
C7 C8 1.499(12)
C7 H7A 0.9700
C7 H7B 0.9700
C8 N8 1.289(10)
C9 N9 1.494(11)
C9 C10 1.519(11)
C9 H9A 0.9700
C9 H9B 0.9700
C10 N10 1.283(11)
C11 N11 1.153(12)
C12 N13 1.147(12)
C13 N14 1.170(11)
C14 N15 1.176(12)
C15 N16 1.153(12)
N1 H1C 0.9000
N1 H1D 0.9000
N3 H3C 0.9000
N3 H3D 0.9000
N5 H5C 0.9000
N5 H5D 0.9000
N7 H7C 0.9000
N7 H7D 0.9000
N9 H9C 0.9000
N9 H9D 0.9000

loop_
_geom_hbond_atom_site_label_D
_geom_hbond_atom_site_label_H
_geom_hbond_atom_site_label_A
_geom_hbond_distance_DH
_geom_hbond_distance_HA
_geom_hbond_distance_DA
_geom_hbond_angle_DHA
_geom_hbond_site_symmetry_A
O16 H16C O7 0.85 1.86 2.706(8) 174.5 2_676
O16 H16D O23 0.85 2.04 2.883(10) 174.3 1_655
O17 H17C O21 0.85 1.85 2.695(9) 172.7 1_655
O18 H18C O5 0.85 2.02 2.858(9) 169.6 1_645
O19 H19C O3 0.85 1.88 2.710(8) 166.4 2_677
O20 H20C O22 0.85 1.97 2.75(2) 152.3 1_455
O20 H20D O11 0.85 2.16 2.946(19) 153.2 2_666
O20 H20D N12 0.85 2.38 3.233(19) 177.1 2_666
O21 H21C O18 0.85 2.02 2.853(9) 165.6 2_667
O22 H22C O19 0.85 2.40 2.930(10) 121.5 2_676
O26 H26C O14 0.85 1.93 2.783(11) 175.2 2_667
N1 H1C O20 0.90 2.61 3.36(3) 140.9 2_666
N1 H1D O25 0.90 2.15 3.004(11) 158.7 1_655
N3 H3C O1 0.90 2.06 2.947(9) 170.8 2_767
N3 H3D O18 0.90 2.21 3.010(10) 147.4 2_767
N5 H5C N14 0.90 2.42 3.280(10) 159.5 2_667
N5 H5D O4 0.90 2.38 3.214(9) 153.1 2_677
N7 H7C N14 0.90 2.49 3.239(11) 141.5 1_465
N7 H7D N16 0.90 2.48 3.246(12) 143.0 1_465
N7 H7D O22 0.90 2.62 3.303(12) 133.7 2_676
N9 H9C N14 0.90 2.48 3.149(11) 131.5 2_666
N9 H9D O10 0.90 2.35 3.209(9) 160.3 2_676
N9 H9D N10 0.90 2.59 3.240(10) 129.3 2_676
O17 H17D O2 0.85 2.09 2.819(8) 142.9 .
O17 H17D N2 0.85 2.22 3.065(10) 173.5 .
O18 H18D N15 0.85 2.45 3.287(11) 169.9 .
O19 H19D O6 0.85 2.18 3.013(8) 167.1 .
O19 H19D N8 0.85 2.58 3.106(10) 121.5 .
O21 H21D O6 0.85 2.16 2.985(9) 164.8 .
O22 H22B O9 0.85 2.16 2.756(10) 127.3 .
O26 H26D O12 0.85 1.96 2.808(10) 175.1 .
N1 H1C N16 0.90 2.55 3.230(11) 132.8 .

loop_
_geom_torsion_atom_site_label_1
_geom_torsion_atom_site_label_2
_geom_torsion_atom_site_label_3
_geom_torsion_atom_site_label_4
_geom_torsion
N4 Cu2 O1 C2 -64.2(18)
O2 Cu2 O1 C2 -7.5(5)
N3 Cu2 O1 C2 -179.8(5)
O14 Cu2 O1 C2 85.6(5)
N4 Cu2 O2 N2 179.3(5)
O1 Cu2 O2 N2 7.9(5)
O14 Cu2 O2 N2 -78.0(5)
N4 Cu2 O2 La1 -26.1(4)
O1 Cu2 O2 La1 162.6(3)
O14 Cu2 O2 La1 76.6(4)
O6 La1 O2 N2 -164.5(4)
O8 La1 O2 N2 -46.0(6)
O15 La1 O2 N2 -106.8(5)
O13 La1 O2 N2 113.0(5)
O4 La1 O2 N2 179.8(5)
O10 La1 O2 N2 -28.9(5)
N11 La1 O2 N2 43.6(5)
O12 La1 O2 N2 63.3(6)
O6 La1 O2 Cu2 44.5(4)
O8 La1 O2 Cu2 163.1(3)
O15 La1 O2 Cu2 102.3(3)
O13 La1 O2 Cu2 -38.0(3)
O4 La1 O2 Cu2 28.8(3)
O10 La1 O2 Cu2 -179.9(4)
N11 La1 O2 Cu2 -107.3(4)
O12 La1 O2 Cu2 -87.6(4)
O4 Cu3 O3 C4 -10.8(5)
N5 Cu3 O3 C4 -179.7(5)
N6 Cu3 O4 N4 -169.8(5)
O3 Cu3 O4 N4 11.7(5)
N5 Cu3 O4 N4 127.6(12)
N6 Cu3 O4 La1 -18.2(3)
O3 Cu3 O4 La1 163.2(3)
N5 Cu3 O4 La1 -80.8(13)
O6 La1 O4 N4 166.7(5)
O8 La1 O4 N4 -159.8(4)
O2 La1 O4 N4 -24.8(5)
O15 La1 O4 N4 -115.4(5)
O13 La1 O4 N4 70.0(5)
O10 La1 O4 N4 -60.6(5)
N11 La1 O4 N4 28.5(6)
O12 La1 O4 N4 109.8(5)
O6 La1 O4 Cu3 18.9(3)
O8 La1 O4 Cu3 52.4(4)
O2 La1 O4 Cu3 -172.7(4)
O15 La1 O4 Cu3 96.8(3)
O13 La1 O4 Cu3 -77.8(3)
O10 La1 O4 Cu3 151.6(3)
N11 La1 O4 Cu3 -119.3(3)
O12 La1 O4 Cu3 -38.0(4)
O6 Cu4 O5 C6 3.1(5)
N7 Cu4 O5 C6 -175.9(5)
N8 Cu4 O6 N6 175.9(5)
O5 Cu4 O6 N6 -3.1(5)
N8 Cu4 O6 La1 -2.5(4)
O5 Cu4 O6 La1 178.4(3)
O8 La1 O6 N6 -171.7(6)
O2 La1 O6 N6 -31.2(7)
O15 La1 O6 N6 -92.9(6)
O13 La1 O6 N6 50.6(6)
O4 La1 O6 N6 -15.5(5)
O10 La1 O6 N6 -141.3(5)
N11 La1 O6 N6 102.4(6)
O12 La1 O6 N6 118.4(6)
O8 La1 O6 Cu4 6.4(3)
O2 La1 O6 Cu4 146.9(3)
O15 La1 O6 Cu4 85.2(3)
O13 La1 O6 Cu4 -131.3(3)
O4 La1 O6 Cu4 162.6(4)
O10 La1 O6 Cu4 36.8(5)
N11 La1 O6 Cu4 -79.5(4)
O12 La1 O6 Cu4 -63.5(3)
N10 Cu5 O7 C8 -67.0(15)
O8 Cu5 O7 C8 -0.2(5)
N9 Cu5 O7 C8 -176.4(5)
N10 Cu5 O8 N8 170.9(5)
O7 Cu5 O8 N8 1.3(5)
N10 Cu5 O8 La1 -26.1(4)
O7 Cu5 O8 La1 164.4(4)
O6 La1 O8 N8 -11.1(5)
O2 La1 O8 N8 -151.6(5)
O15 La1 O8 N8 -87.4(5)
O13 La1 O8 N8 58.4(6)
O4 La1 O8 N8 -43.6(6)
O10 La1 O8 N8 -168.8(6)
N11 La1 O8 N8 129.4(5)
O12 La1 O8 N8 71.3(5)
O6 La1 O8 Cu5 -171.9(4)
O2 La1 O8 Cu5 47.6(5)
O15 La1 O8 Cu5 111.8(4)
O13 La1 O8 Cu5 -102.4(4)
O4 La1 O8 Cu5 155.6(3)
O10 La1 O8 Cu5 30.5(3)
N11 La1 O8 Cu5 -31.4(4)
O12 La1 O8 Cu5 -89.5(4)
O10 Cu1 O9 C10 -5.0(5)
N1 Cu1 O9 C10 173.8(5)
O9 Cu1 O10 N10 5.7(4)
N2 Cu1 O10 La1 -26.3(3)
O9 Cu1 O10 La1 145.1(3)
O6 La1 O10 N10 -59.3(6)
O8 La1 O10 N10 -28.0(5)
O2 La1 O10 N10 164.7(5)
O15 La1 O10 N10 -106.6(5)
O13 La1 O10 N10 103.6(5)
O4 La1 O10 N10 -159.8(4)
N11 La1 O10 N10 83.6(5)
O12 La1 O10 N10 28.5(5)
O6 La1 O10 Cu1 166.2(3)
O8 La1 O10 Cu1 -162.5(4)
O2 La1 O10 Cu1 30.1(3)
O15 La1 O10 Cu1 118.9(3)
O13 La1 O10 Cu1 -30.9(4)
O4 La1 O10 Cu1 65.7(4)
N11 La1 O10 Cu1 -51.0(3)
O12 La1 O10 Cu1 -106.0(3)
Cu2 O1 C2 N2 5.8(10)
Cu2 O1 C2 C1 -176.2(6)
N1 C1 C2 N2 -9.0(11)
N1 C1 C2 O1 172.9(7)
Cu3 O3 C4 N4 8.0(10)
Cu3 O3 C4 C3 -170.5(6)
N3 C3 C4 O3 -177.0(7)
N3 C3 C4 N4 4.4(11)
Cu4 O5 C6 N6 -2.6(10)
Cu4 O5 C6 C5 178.7(6)
N5 C5 C6 O5 -169.5(7)
N5 C5 C6 N6 11.8(11)
Cu5 O7 C8 N8 -1.2(9)
Cu5 O7 C8 C7 -180.0(6)
N7 C7 C8 N8 9.5(10)
N7 C7 C8 O7 -171.7(7)
Cu1 O9 C10 N10 3.5(10)
Cu1 O9 C10 C9 -177.7(6)
N9 C9 C10 N10 -1.1(10)
N9 C9 C10 O9 179.9(7)
C2 C1 N1 Cu1 15.3(8)
N2 Cu1 N1 C1 -13.5(5)
O9 Cu1 N1 C1 175.2(5)
O1 C2 N2 O2 1.1(11)
C1 C2 N2 O2 -177.0(7)
O1 C2 N2 Cu1 175.3(6)
C1 C2 N2 Cu1 -2.8(10)
Cu2 O2 N2 C2 -7.2(8)
La1 O2 N2 C2 -162.8(5)
Cu2 O2 N2 Cu1 179.0(4)
La1 O2 N2 Cu1 23.4(8)
O10 Cu1 N2 C2 -170.9(6)
N1 Cu1 N2 C2 9.6(6)
O10 Cu1 N2 O2 2.8(6)
N1 Cu1 N2 O2 -176.7(6)
C4 C3 N3 Cu2 -4.7(9)
N4 Cu2 N3 C3 3.1(6)
O1 Cu2 N3 C3 173.7(5)
O14 Cu2 N3 C3 -99.1(6)
O3 C4 N4 O4 2.1(11)
C3 C4 N4 O4 -179.4(6)
O3 C4 N4 Cu2 179.7(6)
C3 C4 N4 Cu2 -1.8(10)
Cu3 O4 N4 C4 -10.9(8)
La1 O4 N4 C4 -163.6(5)
Cu3 O4 N4 Cu2 171.7(4)
La1 O4 N4 Cu2 19.1(8)
O1 Cu2 N4 C4 -117.9(15)
O2 Cu2 N4 C4 -174.3(6)
N3 Cu2 N4 C4 -0.8(6)
O14 Cu2 N4 C4 93.1(7)
O1 Cu2 N4 O4 59.4(19)
O2 Cu2 N4 O4 3.0(6)
N3 Cu2 N4 O4 176.5(6)
O14 Cu2 N4 O4 -89.6(6)
C6 C5 N5 Cu3 -8.6(8)
N6 Cu3 N5 C5 3.3(5)
O4 Cu3 N5 C5 66.6(15)
O3 Cu3 N5 C5 -179.0(5)
O5 C6 N6 O6 -0.1(12)
C5 C6 N6 O6 178.7(7)
O5 C6 N6 Cu3 171.8(6)
C5 C6 N6 Cu3 -9.5(10)
Cu4 O6 N6 C6 2.7(8)
La1 O6 N6 C6 -178.9(5)
Cu4 O6 N6 Cu3 -168.6(4)
La1 O6 N6 Cu3 9.7(8)
O4 Cu3 N6 C6 -165.7(6)
N5 Cu3 N6 C6 3.4(6)
O4 Cu3 N6 O6 5.5(6)
N5 Cu3 N6 O6 174.7(6)
C8 C7 N7 Cu4 -14.5(8)
N8 Cu4 N7 C7 12.1(6)
O5 Cu4 N7 C7 -168.8(6)
O7 C8 N8 O8 2.5(11)
C7 C8 N8 O8 -178.7(7)
O7 C8 N8 Cu4 -177.9(6)
C7 C8 N8 Cu4 0.9(10)
Cu5 O8 N8 C8 -2.3(8)
La1 O8 N8 C8 -166.0(5)
Cu5 O8 N8 Cu4 178.1(4)
La1 O8 N8 Cu4 14.4(8)
O6 Cu4 N8 C8 173.3(6)
N7 Cu4 N8 C8 -7.6(6)
O6 Cu4 N8 O8 -7.2(6)
N7 Cu4 N8 O8 171.9(6)
C10 C9 N9 Cu5 -9.4(8)
N10 Cu5 N9 C9 12.3(6)
O7 Cu5 N9 C9 -178.5(5)
O9 C10 N10 O10 1.5(11)
C9 C10 N10 O10 -177.4(6)
O9 C10 N10 Cu5 -168.8(6)
C9 C10 N10 Cu5 12.3(10)
Cu1 O10 N10 C10 -5.5(8)
La1 O10 N10 C10 -145.1(6)
Cu1 O10 N10 Cu5 164.1(4)
La1 O10 N10 Cu5 24.4(7)
O8 Cu5 N10 C10 168.3(6)
O7 Cu5 N10 C10 -125.4(13)
N9 Cu5 N10 C10 -14.3(6)
O8 Cu5 N10 O10 -0.9(6)
O7 Cu5 N10 O10 65.4(15)
N9 Cu5 N10 O10 176.5(6)
